data_7241900
loop_
_publ_author_name
'Joy, Md. Tuhinur R.'
'Bhoumik, Nikhil C.'
'Ghosh, Shishir'
'Richmond, Michael G.'
'Kabir, Shariff E.'

_publ_section_title
;
 A new synthetic route for the preparation of [Os3(CO)10(\m-OH)(\m-H)] and
 its reaction with bis(diphenylphosphino)methane (dppm): syntheses and
 X-ray structures of two isomers of [Os3(CO)8(\m-OH)(\m-H)(\m-dppm)] and
 [Os3(CO)7(\m3-CO)(\m3-O)(\m-dppm)]
;
_journal_issue 73
_journal_name_full 'RSC Advances'
_journal_page_first 44699
_journal_page_last 44711
_journal_paper_doi 10.1039/D0RA08783A
_journal_volume 10
_journal_year 2020
_chemical_formula_moiety 'C33 H23 O9 Os3 P2'
_chemical_formula_sum 'C33 H23 O9 Os3 P2'
_chemical_formula_weight 1196.05
_space_group_crystal_system triclinic
_space_group_IT_number 2
_space_group_name_Hall '-P 1'
_space_group_name_H-M_alt 'P -1'
_atom_sites_solution_hydrogens mixed
_atom_sites_solution_primary direct
_audit_creation_date 2019-10-15
_audit_creation_method
;
Olex2 1.2
(compiled 2018.05.29 svn.r3508 for OlexSys, GUI svn.r5506)
;
_audit_update_record
;
2020-10-11 deposited with the CCDC.	2020-11-25 downloaded from the CCDC.
;
_cell_angle_alpha 76.185(19)
_cell_angle_beta 71.21(3)
_cell_angle_gamma 73.02(2)
_cell_formula_units_Z 2
_cell_length_a 10.642(7)
_cell_length_b 12.082(9)
_cell_length_c 16.209(13)
_cell_measurement_reflns_used 9842
_cell_measurement_temperature 193(1)
_cell_measurement_theta_max 27.892
_cell_measurement_theta_min 2.308
_cell_volume 1863(2)
_computing_cell_refinement 'SAINT v8.37A (Bruker, 2015)'
_computing_data_reduction 'SAINT v8.37A (Bruker, 2015)'
_computing_molecular_graphics 'Olex2 (Dolomanov et al., 2009)'
_computing_publication_material 'Olex2 (Dolomanov et al., 2009)'
_computing_structure_refinement 'ShelXL (Sheldrick, 2015)'
_computing_structure_solution 'ShelXS (Sheldrick, 2008)'
_diffrn_ambient_temperature 193(1)
_diffrn_measured_fraction_theta_full 0.999
_diffrn_measured_fraction_theta_max 0.995
_diffrn_measurement_device_type 'Bruker D8 Venture'
_diffrn_radiation_type MoK\a
_diffrn_radiation_wavelength 0.71073
_diffrn_reflns_av_R_equivalents 0.0907
_diffrn_reflns_av_unetI/netI 0.0762
_diffrn_reflns_Laue_measured_fraction_full 0.999
_diffrn_reflns_Laue_measured_fraction_max 0.995
_diffrn_reflns_limit_h_max 14
_diffrn_reflns_limit_h_min -14
_diffrn_reflns_limit_k_max 16
_diffrn_reflns_limit_k_min -16
_diffrn_reflns_limit_l_max 21
_diffrn_reflns_limit_l_min -21
_diffrn_reflns_number 49680
_diffrn_reflns_point_group_measured_fraction_full 0.999
_diffrn_reflns_point_group_measured_fraction_max 0.995
_diffrn_reflns_theta_full 25.242
_diffrn_reflns_theta_max 28.340
_diffrn_reflns_theta_min 2.301
_exptl_absorpt_coefficient_mu 10.340
_exptl_absorpt_correction_T_max 0.7457
_exptl_absorpt_correction_T_min 0.5598
_exptl_absorpt_correction_type multi-scan
_exptl_absorpt_process_details
'SADABS-2014/5 (Bruker,2014/5) was used for absorption correction. wR2(int) was 0.1070 before and 0.0714 after correction. The Ratio of minimum to maximum transmission is 0.7507. The \l/2 correction factor is Not present.'
_exptl_crystal_colour yellow
_exptl_crystal_colour_primary yellow
_exptl_crystal_density_diffrn 2.132
_exptl_crystal_description plate
_exptl_crystal_F_000 1102
_exptl_crystal_size_max 0.187
_exptl_crystal_size_mid 0.122
_exptl_crystal_size_min 0.018
_refine_diff_density_max 2.636
_refine_diff_density_min -1.532
_refine_diff_density_rms 0.252
_refine_ls_extinction_method none
_refine_ls_goodness_of_fit_ref 1.035
_refine_ls_hydrogen_treatment mixed
_refine_ls_matrix_type full
_refine_ls_number_parameters 308
_refine_ls_number_reflns 9245
_refine_ls_number_restraints 1
_refine_ls_restrained_S_all 1.037
_refine_ls_R_factor_all 0.0888
_refine_ls_R_factor_gt 0.0504
_refine_ls_shift/su_max 0.001
_refine_ls_shift/su_mean 0.000
_refine_ls_structure_factor_coef Fsqd
_refine_ls_weighting_details 'w=1/[\s^2^(Fo^2^)+(0.0302P)^2^+14.9743P] where P=(Fo^2^+2Fc^2^)/3'
_refine_ls_weighting_scheme calc
_refine_ls_wR_factor_gt 0.0909
_refine_ls_wR_factor_ref 0.1013
_reflns_Friedel_coverage 0.000
_reflns_number_gt 6417
_reflns_number_total 9245
_reflns_threshold_expression 'I > 2\s(I)'
_cod_data_source_file d0ra08783a1.cif
_cod_data_source_block tr_59e
_cod_database_code 7241900
_shelx_shelxl_version_number 2018/3
_shelx_space_group_comment
;
The symmetry employed for this shelxl refinement is uniquely defined
by the following loop, which should always be used as a source of
symmetry information in preference to the above space-group names.
They are only intended as comments.
;
_shelx_estimated_absorpt_t_max 0.836
_shelx_estimated_absorpt_t_min 0.248
_olex2_refinement_description
;
1. Fixed Uiso
 At 1.2 times of:
  All C(H) groups, All C(H,H) groups
2. Restrained distances
 C9-C14
 1.54 with sigma of 0.02
3. Uiso/Uaniso restraints and constraints
Uanis(C22) = Uanis(C27) = Uanis(C26) = Uanis(C25) = Uanis(C24) = Uanis(C23)
Uanis(C28) = Uanis(C29) = Uanis(C30) = Uanis(C31) = Uanis(C32) = Uanis(C33)
Uanis(C15) = Uanis(C20) = Uanis(C19) = Uanis(C18) = Uanis(C17) = Uanis(C16)
Uanis(C9) = Uanis(C10) = Uanis(C11) = Uanis(C12) = Uanis(C13) = Uanis(C14)
4.a Secondary CH2 refined with riding coordinates:
 C21(H21a,H21b)
4.b Aromatic/amide H refined with riding coordinates:
 C10(H10), C11(H11), C12(H12), C13(H13), C14(H14), C16(H16), C17(H17),
 C18(H18), C19(H19), C20(H20), C23(H23), C24(H24), C25(H25), C26(H26), C27(H27),
  C29(H29), C30(H30), C31(H31), C32(H32), C33(H33)
;
_olex2_submission_special_instructions 'No special instructions were received'

loop_
_space_group_symop_operation_xyz
'x, y, z'
'-x, -y, -z'

loop_
_atom_site_label
_atom_site_type_symbol
_atom_site_fract_x
_atom_site_fract_y
_atom_site_fract_z
_atom_site_U_iso_or_equiv
_atom_site_adp_type
_atom_site_occupancy
_atom_site_site_symmetry_order
_atom_site_calc_flag
_atom_site_refinement_flags_posn
_atom_site_refinement_flags_adp
_atom_site_refinement_flags_occupancy
_atom_site_disorder_assembly
_atom_site_disorder_group
Os1 Os 0.64783(4) 0.82018(3) 0.22467(2) 0.02407(9) Uani 1 1 d . . . . .
O1 O 0.7110(11) 1.0536(7) 0.2125(5) 0.074(3) Uani 1 1 d . . . . .
P1 P 0.4159(3) 0.8476(2) 0.29637(15) 0.0284(5) Uani 1 1 d . . . . .
Os2 Os 0.68772(4) 0.57978(3) 0.21893(2) 0.02756(10) Uani 1 1 d . . . . .
O2 O 0.7284(8) 0.7340(6) 0.3985(4) 0.0484(19) Uani 1 1 d . . . . .
P2 P 0.4602(2) 0.62195(19) 0.22347(15) 0.0265(5) Uani 1 1 d . . . . .
Os3 Os 0.89934(4) 0.69342(3) 0.13188(3) 0.03170(10) Uani 1 1 d . . . . .
O3 O 0.5973(7) 0.8889(6) 0.0401(4) 0.0367(16) Uani 1 1 d . . . . .
O6 O 1.0236(8) 0.7637(8) 0.2500(6) 0.060(2) Uani 1 1 d . . . . .
C1 C 0.6834(12) 0.9686(9) 0.2157(6) 0.042(3) Uani 1 1 d . . . . .
C2 C 0.6987(11) 0.7638(8) 0.3348(6) 0.036(2) Uani 1 1 d . . . . .
C3 C 0.6149(10) 0.8597(7) 0.1078(6) 0.030(2) Uani 1 1 d . . . . .
C4 C 0.6468(11) 0.5360(8) 0.3412(7) 0.040(2) Uani 1 1 d . . . . .
O4 O 0.6242(9) 0.5107(6) 0.4166(5) 0.058(2) Uani 1 1 d . . . . .
C5 C 0.7338(11) 0.4223(8) 0.2002(7) 0.042(3) Uani 1 1 d . . . . .
O5 O 0.7585(9) 0.3254(6) 0.1925(6) 0.063(2) Uani 1 1 d . . . . .
C6 C 0.9778(11) 0.7370(9) 0.2057(7) 0.047(3) Uani 1 1 d . . . . .
C7 C 0.9226(10) 0.8291(9) 0.0455(7) 0.038(2) Uani 1 1 d . . . . .
O7 O 0.9407(8) 0.9093(7) -0.0082(6) 0.059(2) Uani 1 1 d . . . . .
C8 C 1.0590(10) 0.5897(8) 0.0744(7) 0.038(2) Uani 1 1 d . . . . .
O8 O 1.1593(8) 0.5335(7) 0.0382(5) 0.058(2) Uani 1 1 d . . . . .
C9 C 0.3673(18) 0.8711(11) 0.4090(8) 0.084(2) Uani 1 1 d D . . . .
O9 O 0.7634(6) 0.6447(5) 0.0814(4) 0.0302(14) Uani 1 1 d . . . . .
C10 C 0.3511(17) 0.9764(12) 0.4275(8) 0.084(2) Uani 1 1 d . . . . .
H10 H 0.358081 1.040452 0.380302 0.101 Uiso 1 1 calc R . . . .
C11 C 0.3245(17) 0.9969(12) 0.5125(8) 0.084(2) Uani 1 1 d . . . . .
H11 H 0.318681 1.073208 0.521623 0.101 Uiso 1 1 calc R . . . .
C12 C 0.3070(17) 0.9128(12) 0.5813(8) 0.084(2) Uani 1 1 d . . . . .
H12 H 0.285196 0.928779 0.639550 0.101 Uiso 1 1 calc R . . . .
C13 C 0.3202(17) 0.8080(12) 0.5675(8) 0.084(2) Uani 1 1 d . . . . .
H13 H 0.308263 0.747156 0.616728 0.101 Uiso 1 1 calc R . . . .
C14 C 0.3511(17) 0.7814(11) 0.4830(7) 0.084(2) Uani 1 1 d D . . . .
H14 H 0.361252 0.703515 0.475277 0.101 Uiso 1 1 calc R . . . .
C15 C 0.2950(11) 0.9708(9) 0.2517(8) 0.0487(12) Uani 1 1 d . . . . .
C16 C 0.3385(11) 1.0572(9) 0.1848(7) 0.0487(12) Uani 1 1 d . . . . .
H16 H 0.433529 1.052552 0.160165 0.058 Uiso 1 1 calc R . . . .
C17 C 0.2446(11) 1.1520(9) 0.1525(8) 0.0487(12) Uani 1 1 d . . . . .
H17 H 0.275517 1.211066 0.106224 0.058 Uiso 1 1 calc R . . . .
C18 C 0.1097(11) 1.1585(9) 0.1880(7) 0.0487(12) Uani 1 1 d . . . . .
H18 H 0.046046 1.222068 0.165550 0.058 Uiso 1 1 calc R . . . .
C19 C 0.0621(11) 1.0750(9) 0.2560(7) 0.0487(12) Uani 1 1 d . . . . .
H19 H -0.033332 1.082167 0.280734 0.058 Uiso 1 1 calc R . . . .
C20 C 0.1536(11) 0.9807(9) 0.2883(8) 0.0487(12) Uani 1 1 d . . . . .
H20 H 0.121049 0.922769 0.334979 0.058 Uiso 1 1 calc R . . . .
C21 C 0.3508(10) 0.7188(8) 0.3019(6) 0.030(2) Uani 1 1 d . . . . .
H21A H 0.339762 0.673422 0.362319 0.036 Uiso 1 1 calc R . . . .
H21B H 0.259409 0.746775 0.291087 0.036 Uiso 1 1 calc R . . . .
C22 C 0.3747(13) 0.4994(9) 0.2606(8) 0.0534(13) Uani 1 1 d . . . . .
C23 C 0.2723(12) 0.4959(9) 0.2268(8) 0.0534(13) Uani 1 1 d . . . . .
H23 H 0.245497 0.557405 0.182475 0.064 Uiso 1 1 calc R . . . .
C24 C 0.2080(13) 0.4026(9) 0.2574(8) 0.0534(13) Uani 1 1 d . . . . .
H24 H 0.136848 0.401566 0.234345 0.064 Uiso 1 1 calc R . . . .
C25 C 0.2460(13) 0.3145(10) 0.3191(8) 0.0534(13) Uani 1 1 d . . . . .
H25 H 0.201164 0.251719 0.339469 0.064 Uiso 1 1 calc R . . . .
C26 C 0.3487(13) 0.3138(9) 0.3531(8) 0.0534(13) Uani 1 1 d . . . . .
H26 H 0.377046 0.250117 0.395642 0.064 Uiso 1 1 calc R . . . .
C27 C 0.4104(13) 0.4075(9) 0.3245(8) 0.0534(13) Uani 1 1 d . . . . .
H27 H 0.479337 0.408651 0.349522 0.064 Uiso 1 1 calc R . . . .
C28 C 0.4227(11) 0.6843(8) 0.1175(7) 0.0396(10) Uani 1 1 d . . . . .
C29 C 0.5034(11) 0.6278(9) 0.0470(7) 0.0396(10) Uani 1 1 d . . . . .
H29 H 0.576871 0.562590 0.054466 0.048 Uiso 1 1 calc R . . . .
C30 C 0.4770(11) 0.6664(8) -0.0346(7) 0.0396(10) Uani 1 1 d . . . . .
H30 H 0.530054 0.625341 -0.082345 0.048 Uiso 1 1 calc R . . . .
C31 C 0.3763(11) 0.7621(8) -0.0468(7) 0.0396(10) Uani 1 1 d . . . . .
H31 H 0.360695 0.789515 -0.103477 0.048 Uiso 1 1 calc R . . . .
C32 C 0.2954(11) 0.8204(9) 0.0235(7) 0.0396(10) Uani 1 1 d . . . . .
H32 H 0.222760 0.886097 0.015499 0.048 Uiso 1 1 calc R . . . .
C33 C 0.3210(11) 0.7828(8) 0.1040(7) 0.0396(10) Uani 1 1 d . . . . .
H33 H 0.268389 0.824691 0.151318 0.048 Uiso 1 1 calc R . . . .
H H 0.874(9) 0.571(7) 0.213(6) 0.04(3) Uiso 1 1 d . . . . .

loop_
_atom_site_aniso_label
_atom_site_aniso_U_11
_atom_site_aniso_U_22
_atom_site_aniso_U_33
_atom_site_aniso_U_23
_atom_site_aniso_U_13
_atom_site_aniso_U_12
Os1 0.0264(2) 0.02360(17) 0.02556(18) -0.00927(14) -0.00940(15) -0.00402(14)
O1 0.139(9) 0.043(5) 0.070(6) -0.002(4) -0.057(6) -0.040(5)
P1 0.0322(14) 0.0292(12) 0.0248(12) -0.0111(10) -0.0066(11) -0.0047(10)
Os2 0.0312(2) 0.02318(17) 0.0325(2) -0.00863(14) -0.01448(17) -0.00281(15)
O2 0.072(6) 0.042(4) 0.038(4) -0.003(3) -0.032(4) -0.008(4)
P2 0.0283(13) 0.0242(11) 0.0299(12) -0.0084(9) -0.0084(11) -0.0065(10)
Os3 0.0233(2) 0.0348(2) 0.0422(2) -0.01894(17) -0.01037(17) -0.00253(15)
O3 0.042(4) 0.043(4) 0.023(3) -0.003(3) -0.010(3) -0.007(3)
O6 0.040(5) 0.088(6) 0.077(6) -0.043(5) -0.025(4) -0.015(4)
C1 0.065(8) 0.037(5) 0.036(6) -0.006(4) -0.029(6) -0.015(5)
C2 0.052(7) 0.037(5) 0.024(5) -0.004(4) -0.017(5) -0.012(5)
C3 0.038(6) 0.019(4) 0.030(5) -0.006(4) -0.009(4) -0.002(4)
C4 0.048(7) 0.030(5) 0.052(7) -0.004(5) -0.028(6) -0.011(5)
O4 0.098(7) 0.046(4) 0.035(4) 0.006(3) -0.027(5) -0.024(4)
C5 0.056(7) 0.029(5) 0.046(6) -0.009(4) -0.028(6) -0.001(5)
O5 0.086(7) 0.032(4) 0.080(6) -0.016(4) -0.041(5) -0.003(4)
C6 0.039(6) 0.049(6) 0.055(7) -0.025(5) -0.010(6) -0.003(5)
C7 0.024(5) 0.047(6) 0.053(7) -0.023(5) -0.014(5) -0.005(5)
O7 0.049(5) 0.048(5) 0.084(6) 0.001(4) -0.026(5) -0.020(4)
C8 0.030(6) 0.042(5) 0.048(6) -0.025(5) -0.014(5) 0.002(4)
O8 0.035(4) 0.073(5) 0.074(6) -0.046(5) -0.006(4) -0.004(4)
C9 0.147(6) 0.070(4) 0.040(3) -0.024(3) -0.013(4) -0.035(4)
O9 0.029(4) 0.038(3) 0.027(3) -0.013(3) -0.003(3) -0.009(3)
C10 0.147(6) 0.070(4) 0.040(3) -0.024(3) -0.013(4) -0.035(4)
C11 0.147(6) 0.070(4) 0.040(3) -0.024(3) -0.013(4) -0.035(4)
C12 0.147(6) 0.070(4) 0.040(3) -0.024(3) -0.013(4) -0.035(4)
C13 0.147(6) 0.070(4) 0.040(3) -0.024(3) -0.013(4) -0.035(4)
C14 0.147(6) 0.070(4) 0.040(3) -0.024(3) -0.013(4) -0.035(4)
C15 0.037(3) 0.048(3) 0.058(3) -0.018(2) -0.017(2) 0.007(2)
C16 0.037(3) 0.048(3) 0.058(3) -0.018(2) -0.017(2) 0.007(2)
C17 0.037(3) 0.048(3) 0.058(3) -0.018(2) -0.017(2) 0.007(2)
C18 0.037(3) 0.048(3) 0.058(3) -0.018(2) -0.017(2) 0.007(2)
C19 0.037(3) 0.048(3) 0.058(3) -0.018(2) -0.017(2) 0.007(2)
C20 0.037(3) 0.048(3) 0.058(3) -0.018(2) -0.017(2) 0.007(2)
C21 0.033(5) 0.039(5) 0.026(5) -0.010(4) -0.002(4) -0.021(4)
C22 0.070(4) 0.044(3) 0.060(3) 0.007(2) -0.031(3) -0.031(2)
C23 0.070(4) 0.044(3) 0.060(3) 0.007(2) -0.031(3) -0.031(2)
C24 0.070(4) 0.044(3) 0.060(3) 0.007(2) -0.031(3) -0.031(2)
C25 0.070(4) 0.044(3) 0.060(3) 0.007(2) -0.031(3) -0.031(2)
C26 0.070(4) 0.044(3) 0.060(3) 0.007(2) -0.031(3) -0.031(2)
C27 0.070(4) 0.044(3) 0.060(3) 0.007(2) -0.031(3) -0.031(2)
C28 0.044(3) 0.038(2) 0.045(2) -0.0033(19) -0.021(2) -0.0143(19)
C29 0.044(3) 0.038(2) 0.045(2) -0.0033(19) -0.021(2) -0.0143(19)
C30 0.044(3) 0.038(2) 0.045(2) -0.0033(19) -0.021(2) -0.0143(19)
C31 0.044(3) 0.038(2) 0.045(2) -0.0033(19) -0.021(2) -0.0143(19)
C32 0.044(3) 0.038(2) 0.045(2) -0.0033(19) -0.021(2) -0.0143(19)
C33 0.044(3) 0.038(2) 0.045(2) -0.0033(19) -0.021(2) -0.0143(19)

loop_
_atom_type_symbol
_atom_type_description
_atom_type_scat_dispersion_real
_atom_type_scat_dispersion_imag
_atom_type_scat_source
C C 0.0033 0.0016 'International Tables Vol C Tables 4.2.6.8 and 6.1.1.4'
H H 0.0000 0.0000 'International Tables Vol C Tables 4.2.6.8 and 6.1.1.4'
O O 0.0106 0.0060 'International Tables Vol C Tables 4.2.6.8 and 6.1.1.4'
Os Os -1.2165 7.6030 'International Tables Vol C Tables 4.2.6.8 and 6.1.1.4'
P P 0.1023 0.0942 'International Tables Vol C Tables 4.2.6.8 and 6.1.1.4'

loop_
_geom_angle_atom_site_label_1
_geom_angle_atom_site_label_2
_geom_angle_atom_site_label_3
_geom_angle
_geom_angle_site_symmetry_1
_geom_angle_site_symmetry_3
_geom_angle_publ_flag
P1 Os1 Os2 94.93(6) . . ?
P1 Os1 Os3 153.52(6) . . ?
Os3 Os1 Os2 59.31(3) . . ?
C1 Os1 P1 103.3(4) . . ?
C1 Os1 Os2 161.5(3) . . ?
C1 Os1 Os3 102.8(3) . . ?
C1 Os1 C2 91.4(4) . . ?
C1 Os1 C3 92.7(4) . . ?
C2 Os1 P1 92.6(3) . . ?
C2 Os1 Os2 84.7(3) . . ?
C2 Os1 Os3 91.0(3) . . ?
C2 Os1 C3 172.5(4) . . ?
C3 Os1 P1 92.5(3) . . ?
C3 Os1 Os2 89.5(2) . . ?
C3 Os1 Os3 82.0(3) . . ?
C9 P1 Os1 115.7(6) . . ?
C9 P1 C15 100.6(6) . . ?
C9 P1 C21 104.5(5) . . ?
C15 P1 Os1 119.2(4) . . ?
C15 P1 C21 103.2(5) . . ?
C21 P1 Os1 111.8(3) . . ?
Os1 Os2 H 84(3) . . ?
P2 Os2 Os1 86.69(6) . . ?
P2 Os2 Os3 134.27(7) . . ?
P2 Os2 H 171(3) . . ?
Os3 Os2 Os1 59.95(4) . . ?
Os3 Os2 H 38(3) . . ?
C4 Os2 Os1 94.3(3) . . ?
C4 Os2 P2 91.1(3) . . ?
C4 Os2 Os3 119.5(3) . . ?
C4 Os2 C5 92.4(4) . . ?
C4 Os2 O9 168.9(3) . . ?
C4 Os2 H 91(3) . . ?
C5 Os2 Os1 171.9(3) . . ?
C5 Os2 P2 97.7(3) . . ?
C5 Os2 Os3 112.7(4) . . ?
C5 Os2 O9 93.2(4) . . ?
C5 Os2 H 91(3) . . ?
O9 Os2 Os1 79.42(15) . . ?
O9 Os2 P2 97.54(18) . . ?
O9 Os2 Os3 49.41(16) . . ?
O9 Os2 H 79(3) . . ?
C21 P2 Os2 113.4(3) . . ?
C21 P2 C22 100.3(5) . . ?
C21 P2 C28 107.6(5) . . ?
C22 P2 Os2 117.5(4) . . ?
C28 P2 Os2 114.8(4) . . ?
C28 P2 C22 101.5(5) . . ?
Os1 Os3 H 88(3) . . ?
Os2 Os3 Os1 60.74(5) . . ?
Os2 Os3 H 43(3) . . ?
C6 Os3 Os1 86.4(3) . . ?
C6 Os3 Os2 115.7(4) . . ?
C6 Os3 C7 92.5(5) . . ?
C6 Os3 C8 97.5(4) . . ?
C6 Os3 O9 163.8(4) . . ?
C6 Os3 H 88(3) . . ?
C7 Os3 Os1 90.3(3) . . ?
C7 Os3 Os2 136.0(3) . . ?
C7 Os3 O9 96.3(3) . . ?
C7 Os3 H 179(3) . . ?
C8 Os3 Os1 172.3(3) . . ?
C8 Os3 Os2 111.5(3) . . ?
C8 Os3 C7 96.2(4) . . ?
C8 Os3 O9 95.1(3) . . ?
C8 Os3 H 85(3) . . ?
O9 Os3 Os1 79.99(16) . . ?
O9 Os3 Os2 49.51(16) . . ?
O9 Os3 H 83(3) . . ?
O1 C1 Os1 175.8(10) . . ?
O2 C2 Os1 178.2(8) . . ?
O3 C3 Os1 175.9(8) . . ?
O4 C4 Os2 178.0(9) . . ?
O5 C5 Os2 177.0(10) . . ?
O6 C6 Os3 179.4(10) . . ?
O7 C7 Os3 177.8(9) . . ?
O8 C8 Os3 175.4(9) . . ?
C10 C9 P1 120.5(10) . . ?
C10 C9 C14 115.1(11) . . ?
C14 C9 P1 124.3(9) . . ?
Os3 O9 Os2 81.1(2) . . ?
C9 C10 H10 118.7 . . ?
C9 C10 C11 122.7(13) . . ?
C11 C10 H10 118.7 . . ?
C10 C11 H11 119.2 . . ?
C12 C11 C10 121.6(13) . . ?
C12 C11 H11 119.2 . . ?
C11 C12 H12 120.8 . . ?
C13 C12 C11 118.5(12) . . ?
C13 C12 H12 120.8 . . ?
C12 C13 H13 118.8 . . ?
C12 C13 C14 122.4(13) . . ?
C14 C13 H13 118.8 . . ?
C9 C14 H14 120.2 . . ?
C13 C14 C9 119.7(12) . . ?
C13 C14 H14 120.2 . . ?
C16 C15 P1 121.7(9) . . ?
C16 C15 C20 118.5(10) . . ?
C20 C15 P1 119.8(9) . . ?
C15 C16 H16 119.5 . . ?
C15 C16 C17 121.0(11) . . ?
C17 C16 H16 119.5 . . ?
C16 C17 H17 120.4 . . ?
C18 C17 C16 119.2(12) . . ?
C18 C17 H17 120.4 . . ?
C17 C18 H18 119.2 . . ?
C17 C18 C19 121.5(11) . . ?
C19 C18 H18 119.2 . . ?
C18 C19 H19 120.1 . . ?
C18 C19 C20 119.9(11) . . ?
C20 C19 H19 120.1 . . ?
C15 C20 H20 120.1 . . ?
C19 C20 C15 119.9(11) . . ?
C19 C20 H20 120.1 . . ?
P1 C21 H21A 108.7 . . ?
P1 C21 H21B 108.7 . . ?
P2 C21 P1 114.1(5) . . ?
P2 C21 H21A 108.7 . . ?
P2 C21 H21B 108.7 . . ?
H21A C21 H21B 107.6 . . ?
C23 C22 P2 121.9(8) . . ?
C27 C22 P2 120.6(9) . . ?
C27 C22 C23 117.5(10) . . ?
C22 C23 H23 119.8 . . ?
C22 C23 C24 120.5(11) . . ?
C24 C23 H23 119.8 . . ?
C23 C24 H24 119.8 . . ?
C25 C24 C23 120.4(11) . . ?
C25 C24 H24 119.8 . . ?
C24 C25 H25 119.6 . . ?
C24 C25 C26 120.9(11) . . ?
C26 C25 H25 119.6 . . ?
C25 C26 H26 120.6 . . ?
C25 C26 C27 118.8(11) . . ?
C27 C26 H26 120.6 . . ?
C22 C27 C26 121.9(11) . . ?
C22 C27 H27 119.0 . . ?
C26 C27 H27 119.0 . . ?
C29 C28 P2 116.5(8) . . ?
C29 C28 C33 119.0(9) . . ?
C33 C28 P2 124.5(8) . . ?
C28 C29 H29 120.1 . . ?
C28 C29 C30 119.9(10) . . ?
C30 C29 H29 120.1 . . ?
C29 C30 H30 119.8 . . ?
C31 C30 C29 120.5(10) . . ?
C31 C30 H30 119.8 . . ?
C30 C31 H31 120.0 . . ?
C30 C31 C32 120.1(10) . . ?
C32 C31 H31 120.0 . . ?
C31 C32 H32 120.2 . . ?
C33 C32 C31 119.6(10) . . ?
C33 C32 H32 120.2 . . ?
C28 C33 H33 119.6 . . ?
C32 C33 C28 120.8(10) . . ?
C32 C33 H33 119.6 . . ?

loop_
_geom_bond_atom_site_label_1
_geom_bond_atom_site_label_2
_geom_bond_distance
_geom_bond_site_symmetry_2
_geom_bond_publ_flag
Os1 P1 2.326(3) . ?
Os1 Os2 2.830(2) . ?
Os1 Os3 2.8079(17) . ?
Os1 C1 1.901(10) . ?
Os1 C2 1.941(9) . ?
Os1 C3 1.958(9) . ?
O1 C1 1.134(11) . ?
P1 C9 1.798(11) . ?
P1 C15 1.834(11) . ?
P1 C21 1.854(9) . ?
Os2 P2 2.305(3) . ?
Os2 Os3 2.7896(17) . ?
Os2 C4 1.864(11) . ?
Os2 C5 1.895(9) . ?
Os2 O9 2.147(6) . ?
Os2 H 1.92(9) . ?
O2 C2 1.124(10) . ?
P2 C21 1.817(9) . ?
P2 C22 1.841(11) . ?
P2 C28 1.823(10) . ?
Os3 C6 1.900(11) . ?
Os3 C7 1.904(12) . ?
Os3 C8 1.903(9) . ?
Os3 O9 2.144(6) . ?
Os3 H 1.75(8) . ?
O3 C3 1.129(10) . ?
O6 C6 1.134(12) . ?
C4 O4 1.149(12) . ?
C5 O5 1.150(11) . ?
C7 O7 1.155(12) . ?
C8 O8 1.144(11) . ?
C9 C10 1.327(16) . ?
C9 C14 1.413(13) . ?
C10 H10 0.9500 . ?
C10 C11 1.382(15) . ?
C11 H11 0.9500 . ?
C11 C12 1.321(17) . ?
C12 H12 0.9500 . ?
C12 C13 1.299(16) . ?
C13 H13 0.9500 . ?
C13 C14 1.394(15) . ?
C14 H14 0.9500 . ?
C15 C16 1.379(15) . ?
C15 C20 1.408(15) . ?
C16 H16 0.9500 . ?
C16 C17 1.402(14) . ?
C17 H17 0.9500 . ?
C17 C18 1.350(15) . ?
C18 H18 0.9500 . ?
C18 C19 1.377(15) . ?
C19 H19 0.9500 . ?
C19 C20 1.384(14) . ?
C20 H20 0.9500 . ?
C21 H21A 0.9900 . ?
C21 H21B 0.9900 . ?
C22 C23 1.382(15) . ?
C22 C27 1.382(15) . ?
C23 H23 0.9500 . ?
C23 C24 1.397(14) . ?
C24 H24 0.9500 . ?
C24 C25 1.341(14) . ?
C25 H25 0.9500 . ?
C25 C26 1.372(15) . ?
C26 H26 0.9500 . ?
C26 C27 1.384(14) . ?
C27 H27 0.9500 . ?
C28 C29 1.382(14) . ?
C28 C33 1.383(13) . ?
C29 H29 0.9500 . ?
C29 C30 1.382(13) . ?
C30 H30 0.9500 . ?
C30 C31 1.353(13) . ?
C31 H31 0.9500 . ?
C31 C32 1.390(14) . ?
C32 H32 0.9500 . ?
C32 C33 1.361(13) . ?
C33 H33 0.9500 . ?
